data_2215099
loop_
_publ_author_name
'Naz, Touseef'
'Akhter, Zareen'
' Bolte, Michael'
'Siddiqi, Humaira M.'

_publ_section_title
;
 1,4-Bis(4-aminophenoxy)butane
;
_journal_coeditor_code GG2035
_journal_issue 9
_journal_name_full 'Acta Crystallographica Section E'
_journal_page_first o3777
_journal_page_last o3777
_journal_paper_doi 10.1107/S1600536807039013
_journal_volume 63
_journal_year 2007
_chemical_formula_iupac 'C16 H20 N2 O2'
_chemical_formula_moiety 'C16 H20 N2 O2'
_chemical_formula_sum 'C16 H20 N2 O2'
_chemical_formula_weight 272.34
_chemical_melting_point 407
_chemical_name_systematic
;
1,4-Bis(4-aminophenoxy)butane
;
_space_group_IT_number 61
_symmetry_cell_setting orthorhombic
_symmetry_space_group_name_Hall '-P 2ac 2ab'
_symmetry_space_group_name_H-M 'P b c a'
_atom_sites_solution_hydrogens geom
_atom_sites_solution_primary direct
_atom_sites_solution_secondary difmap
_audit_creation_method SHELXL-97
_cell_angle_alpha 90.00
_cell_angle_beta 90.00
_cell_angle_gamma 90.00
_cell_formula_units_Z 4
_cell_length_a 5.2638(4)
_cell_length_b 13.6385(8)
_cell_length_c 20.4415(11)
_cell_measurement_reflns_used 18762
_cell_measurement_temperature 173(2)
_cell_measurement_theta_max 29.7
_cell_measurement_theta_min 3.6
_cell_volume 1467.50(16)
_computing_cell_refinement X-AREA
_computing_data_collection 'X-AREA (Stoe & Cie, 2001)'
_computing_data_reduction X-AREA
_computing_molecular_graphics 'XP in SHELXTL-Plus (Sheldrick, 1991)'
_computing_publication_material SHELXL97
_computing_structure_refinement 'SHELXL97 (Sheldrick, 1997)'
_computing_structure_solution 'SHELXS97 (Sheldrick, 1990)'
_diffrn_ambient_temperature 173(2)
_diffrn_measured_fraction_theta_full 0.995
_diffrn_measured_fraction_theta_max 0.996
_diffrn_measurement_device_type 'Stoe IPDS II two-circle'
_diffrn_measurement_method \w
_diffrn_radiation_monochromator graphite
_diffrn_radiation_source 'fine-focus sealed tube'
_diffrn_radiation_type MoK\a
_diffrn_radiation_wavelength 0.71073
_diffrn_reflns_av_R_equivalents 0.0431
_diffrn_reflns_av_sigmaI/netI 0.0174
_diffrn_reflns_limit_h_max 7
_diffrn_reflns_limit_h_min -7
_diffrn_reflns_limit_k_max 18
_diffrn_reflns_limit_k_min -18
_diffrn_reflns_limit_l_max 28
_diffrn_reflns_limit_l_min -28
_diffrn_reflns_number 18475
_diffrn_reflns_theta_full 25.00
_diffrn_reflns_theta_max 29.6
_diffrn_reflns_theta_min 3.6
_diffrn_standards_number 0
_exptl_absorpt_coefficient_mu 0.082
_exptl_absorpt_correction_type none
_exptl_crystal_colour colourless
_exptl_crystal_density_diffrn 1.233
_exptl_crystal_density_method 'not measured'
_exptl_crystal_description block
_exptl_crystal_F_000 584
_exptl_crystal_size_max 0.42
_exptl_crystal_size_mid 0.39
_exptl_crystal_size_min 0.27
_refine_diff_density_max 0.271
_refine_diff_density_min -0.175
_refine_ls_extinction_coef 0.024(3)
_refine_ls_extinction_expression Fc^*^=kFc[1+0.001xFc^2^\l^3^/sin(2\q)]^-1/4^
_refine_ls_extinction_method SHELXL97
_refine_ls_goodness_of_fit_ref 1.036
_refine_ls_hydrogen_treatment mixed
_refine_ls_matrix_type full
_refine_ls_number_parameters 100
_refine_ls_number_reflns 2051
_refine_ls_number_restraints 0
_refine_ls_restrained_S_all 1.036
_refine_ls_R_factor_all 0.0404
_refine_ls_R_factor_gt 0.0364
_refine_ls_shift/su_max 0.000
_refine_ls_shift/su_mean 0.000
_refine_ls_structure_factor_coef Fsqd
_refine_ls_weighting_details 'w=1/[\s^2^(Fo^2^)+(0.0511P)^2^+0.3016P] where P=(Fo^2^+2Fc^2^)/3'
_refine_ls_weighting_scheme calc
_refine_ls_wR_factor_gt 0.0961
_refine_ls_wR_factor_ref 0.0991
_reflns_number_gt 1847
_reflns_number_total 2051
_reflns_threshold_expression I>2\s(I)
_cod_data_source_file gg2035.cif
_cod_data_source_block I
_cod_database_code 2215099
_cod_database_fobs_code 2215099

loop_
_symmetry_equiv_pos_as_xyz
'x, y, z'
'-x+1/2, -y, z+1/2'
'-x, y+1/2, -z+1/2'
'x+1/2, -y+1/2, -z'
'-x, -y, -z'
'x-1/2, y, -z-1/2'
'x, -y-1/2, z-1/2'
'-x-1/2, y-1/2, z'

loop_
_atom_site_type_symbol
_atom_site_label
_atom_site_fract_x
_atom_site_fract_y
_atom_site_fract_z
_atom_site_U_iso_or_equiv
_atom_site_adp_type
_atom_site_calc_flag
_atom_site_refinement_flags
_atom_site_occupancy
N N1 0.04075(16) 0.52438(6) 0.20593(4) 0.03056(18) Uani d . 1
H H1A -0.118(3) 0.5273(9) 0.2238(6) 0.041(3) Uiso d . 1
H H1B 0.057(3) 0.4711(10) 0.1814(7) 0.042(3) Uiso d . 1
O O1 0.36952(14) 0.87454(5) 0.08907(3) 0.03265(18) Uani d . 1
C C1 0.11977(16) 0.61127(6) 0.17419(4) 0.02505(18) Uani d . 1
C C2 0.33000(17) 0.61024(6) 0.13248(4) 0.02799(19) Uani d . 1
H H2 0.4146 0.5500 0.1242 0.034 Uiso calc R 1
C C3 0.41864(17) 0.69611(6) 0.10265(4) 0.02789(19) Uani d . 1
H H3 0.5601 0.6937 0.0738 0.033 Uiso calc R 1
C C4 0.29826(16) 0.78512(6) 0.11548(4) 0.02537(18) Uani d . 1
C C5 0.09139(17) 0.78744(6) 0.15830(4) 0.02801(19) Uani d . 1
H H5 0.0111 0.8481 0.1679 0.034 Uiso calc R 1
C C6 0.00208(16) 0.70152(6) 0.18700(4) 0.02793(19) Uani d . 1
H H6 -0.1401 0.7040 0.2156 0.034 Uiso calc R 1
C C7 0.57284(18) 0.87461(6) 0.04201(4) 0.0301(2) Uani d . 1
H H7A 0.5284 0.8327 0.0042 0.036 Uiso calc R 1
H H7B 0.7305 0.8489 0.0621 0.036 Uiso calc R 1
C C8 0.61124(16) 0.98013(6) 0.01998(4) 0.02869(19) Uani d . 1
H H8A 0.7679 0.9841 -0.0067 0.034 Uiso calc R 1
H H8B 0.6355 1.0221 0.0590 0.034 Uiso calc R 1

loop_
_atom_site_aniso_label
_atom_site_aniso_U_11
_atom_site_aniso_U_22
_atom_site_aniso_U_33
_atom_site_aniso_U_12
_atom_site_aniso_U_13
_atom_site_aniso_U_23
N1 0.0364(4) 0.0263(4) 0.0290(4) -0.0052(3) 0.0038(3) 0.0005(3)
O1 0.0411(4) 0.0251(3) 0.0318(3) -0.0013(2) 0.0120(3) 0.0033(2)
C1 0.0284(4) 0.0263(4) 0.0205(3) -0.0045(3) -0.0032(3) 0.0002(3)
C2 0.0311(4) 0.0252(4) 0.0278(4) 0.0007(3) 0.0011(3) -0.0013(3)
C3 0.0291(4) 0.0278(4) 0.0268(4) -0.0006(3) 0.0043(3) -0.0006(3)
C4 0.0292(4) 0.0242(4) 0.0227(4) -0.0025(3) -0.0006(3) 0.0011(3)
C5 0.0304(4) 0.0270(4) 0.0266(4) 0.0028(3) 0.0024(3) 0.0009(3)
C6 0.0269(4) 0.0314(4) 0.0254(4) -0.0006(3) 0.0030(3) 0.0015(3)
C7 0.0312(4) 0.0303(4) 0.0288(4) -0.0011(3) 0.0047(3) 0.0033(3)
C8 0.0282(4) 0.0312(4) 0.0266(4) -0.0064(3) 0.0000(3) 0.0032(3)

loop_
_atom_type_symbol
_atom_type_description
_atom_type_scat_dispersion_real
_atom_type_scat_dispersion_imag
_atom_type_scat_source
C C 0.0033 0.0016 'International Tables Vol C Tables 4.2.6.8 and 6.1.1.4'
H H 0.0000 0.0000 'International Tables Vol C Tables 4.2.6.8 and 6.1.1.4'
N N 0.0061 0.0033 'International Tables Vol C Tables 4.2.6.8 and 6.1.1.4'
O O 0.0106 0.0060 'International Tables Vol C Tables 4.2.6.8 and 6.1.1.4'

loop_
_geom_angle_atom_site_label_1
_geom_angle_atom_site_label_2
_geom_angle_atom_site_label_3
_geom_angle_site_symmetry_1
_geom_angle_site_symmetry_3
_geom_angle
C1 N1 H1A . . 114.6(8)
C1 N1 H1B . . 113.5(8)
H1A N1 H1B . . 110.7(12)
C4 O1 C7 . . 117.55(7)
C2 C1 C6 . . 118.20(7)
C2 C1 N1 . . 120.32(8)
C6 C1 N1 . . 121.33(8)
C1 C2 C3 . . 121.42(8)
C1 C2 H2 . . 119.3
C3 C2 H2 . . 119.3
C4 C3 C2 . . 119.66(8)
C4 C3 H3 . . 120.2
C2 C3 H3 . . 120.2
O1 C4 C3 . . 124.76(8)
O1 C4 C5 . . 115.79(7)
C3 C4 C5 . . 119.45(7)
C6 C5 C4 . . 120.52(8)
C6 C5 H5 . . 119.7
C4 C5 H5 . . 119.7
C5 C6 C1 . . 120.72(8)
C5 C6 H6 . . 119.6
C1 C6 H6 . . 119.6
O1 C7 C8 . . 107.30(7)
O1 C7 H7A . . 110.3
C8 C7 H7A . . 110.3
O1 C7 H7B . . 110.3
C8 C7 H7B . . 110.3
H7A C7 H7B . . 108.5
C7 C8 C8 . 5_675 113.08(9)
C7 C8 H8A . . 109.0
C8 C8 H8A 5_675 . 109.0
C7 C8 H8B . . 109.0
C8 C8 H8B 5_675 . 109.0
H8A C8 H8B . . 107.8

loop_
_geom_bond_atom_site_label_1
_geom_bond_atom_site_label_2
_geom_bond_site_symmetry_2
_geom_bond_distance
N1 C1 . 1.4136(11)
N1 H1A . 0.911(14)
N1 H1B . 0.886(14)
O1 C4 . 1.3855(10)
O1 C7 . 1.4389(10)
C1 C2 . 1.3971(12)
C1 C6 . 1.4026(12)
C2 C3 . 1.4003(12)
C2 H2 . 0.9500
C3 C4 . 1.3942(12)
C3 H3 . 0.9500
C4 C5 . 1.3975(12)
C5 C6 . 1.3923(12)
C5 H5 . 0.9500
C6 H6 . 0.9500
C7 C8 . 1.5214(12)
C7 H7A . 0.9900
C7 H7B . 0.9900
C8 C8 5_675 1.5273(17)
C8 H8A . 0.9900
C8 H8B . 0.9900

loop_
_geom_hbond_atom_site_label_D
_geom_hbond_atom_site_label_H
_geom_hbond_atom_site_label_A
_geom_hbond_site_symmetry_A
_geom_hbond_distance_DH
_geom_hbond_distance_HA
_geom_hbond_distance_DA
_geom_hbond_angle_DHA
N1 H1A N1 6_556 0.911(14) 2.302(14) 3.1895(9) 164.6(11)
N1 H1B O1 8_655 0.886(14) 2.334(14) 3.1790(11) 159.3(11)

loop_
_geom_torsion_atom_site_label_1
_geom_torsion_atom_site_label_2
_geom_torsion_atom_site_label_3
_geom_torsion_atom_site_label_4
_geom_torsion_site_symmetry_4
_geom_torsion
C6 C1 C2 C3 . -1.61(12)
N1 C1 C2 C3 . -177.24(8)
C1 C2 C3 C4 . 1.11(13)
C7 O1 C4 C3 . 3.89(12)
C7 O1 C4 C5 . -176.71(7)
C2 C3 C4 O1 . 179.75(8)
C2 C3 C4 C5 . 0.38(13)
O1 C4 C5 C6 . 179.24(8)
C3 C4 C5 C6 . -1.34(13)
C4 C5 C6 C1 . 0.83(13)
C2 C1 C6 C5 . 0.64(12)
N1 C1 C6 C5 . 176.22(8)
C4 O1 C7 C8 . 179.14(7)
O1 C7 C8 C8 5_675 -68.00(11)
